data_4517440
loop_
_publ_author_name
'Hilton, Margaret J.'
'Brackett, Christopher M.'
'Mercado, Brandon Q.'
'Blagg, Brian S. J.'
'Miller, Scott J.'

_publ_section_title
;
 Catalysis-Enabled Access to Cryptic Geldanamycin Oxides
;
_journal_name_full 'ACS Central Science'
_journal_paper_doi 10.1021/acscentsci.0c00024
_journal_year 2020
_chemical_absolute_configuration unk
_chemical_formula_moiety 'C31 H43 N3 O9'
_chemical_formula_sum 'C31 H43 N3 O9'
_chemical_formula_weight 601.68
_space_group_crystal_system monoclinic
_space_group_IT_number 4
_space_group_name_Hall 'P 2yb'
_space_group_name_H-M_alt 'P 1 21 1'
_atom_sites_solution_hydrogens geom
_atom_sites_solution_primary SHELXT
_atom_sites_solution_secondary difmap
_audit_creation_method SHELXL-2014/7
_cell_angle_alpha 90
_cell_angle_beta 105.045(5)
_cell_angle_gamma 90
_cell_formula_units_Z 2
_cell_length_a 15.2434(7)
_cell_length_b 7.8592(2)
_cell_length_c 15.5165(9)
_cell_measurement_reflns_used 8641
_cell_measurement_temperature 93(2)
_cell_measurement_theta_max 62.1320
_cell_measurement_theta_min 2.9220
_cell_volume 1795.17(15)
_computing_cell_refinement 'CrysAlisPro 1.171.39.16b (Rigaku OD, 2015)'
_computing_data_collection 'CrysAlisPro 1.171.39.16b (Rigaku OD, 2015)'
_computing_data_reduction 'CrysAlisPro 1.171.39.16b (Rigaku OD, 2015)'
_computing_molecular_graphics 'Olex2 (Dolomanov et al., 2009)'
_computing_publication_material 'CIFTAB-2014/2 (Sheldrick, 2014)'
_computing_structure_refinement 'SHELXL-2014/7 (Sheldrick, 2014)'
_computing_structure_solution 'SHELXT-2014/5 (Sheldrick, 2014)'
_diffrn_ambient_temperature 93(2)
_diffrn_detector_area_resol_mean 22.2
_diffrn_measured_fraction_theta_full 0.995
_diffrn_measured_fraction_theta_max 0.995
_diffrn_measurement_device_type 'Rigaku Saturn 944+ CCD'
_diffrn_measurement_method \w
_diffrn_radiation_type CuK\a
_diffrn_radiation_wavelength 1.54184
_diffrn_reflns_av_R_equivalents 0.1938
_diffrn_reflns_av_unetI/netI 0.0739
_diffrn_reflns_Laue_measured_fraction_full 0.995
_diffrn_reflns_Laue_measured_fraction_max 0.995
_diffrn_reflns_limit_h_max 18
_diffrn_reflns_limit_h_min -18
_diffrn_reflns_limit_k_max 9
_diffrn_reflns_limit_k_min -9
_diffrn_reflns_limit_l_max 17
_diffrn_reflns_limit_l_min -18
_diffrn_reflns_number 63470
_diffrn_reflns_point_group_measured_fraction_full 0.987
_diffrn_reflns_point_group_measured_fraction_max 0.987
_diffrn_reflns_theta_full 66.807
_diffrn_reflns_theta_max 66.807
_diffrn_reflns_theta_min 2.949
_diffrn_source 'microfocus rotating anode'
_exptl_absorpt_coefficient_mu 0.676
_exptl_absorpt_correction_T_max 1.00000
_exptl_absorpt_correction_T_min 0.43285
_exptl_absorpt_correction_type multi-scan
_exptl_absorpt_process_details
; 
CrysAlisPro 1.171.39.16b (Rigaku Oxford Diffraction, 2015) 
Empirical absorption correction using spherical harmonics, 
 implemented in SCALE3 ABSPACK scaling algorithm. 
;
_exptl_crystal_colour Purple
_exptl_crystal_density_diffrn 1.113
_exptl_crystal_description Needle
_exptl_crystal_F_000 644
_exptl_crystal_size_max 0.200
_exptl_crystal_size_mid 0.080
_exptl_crystal_size_min 0.010
_refine_diff_density_max 0.886
_refine_diff_density_min -0.314
_refine_diff_density_rms 0.084
_refine_ls_abs_structure_details
; 
 Flack x determined using 1408 quotients [(I+)-(I-)]/[(I+)+(I-)] 
 (Parsons, Flack and Wagner, Acta Cryst. B69 (2013) 249-259). 
;
_refine_ls_abs_structure_Flack -0.5(3)
_refine_ls_extinction_method none
_refine_ls_goodness_of_fit_ref 1.048
_refine_ls_hydrogen_treatment constr
_refine_ls_matrix_type full
_refine_ls_number_parameters 431
_refine_ls_number_reflns 6321
_refine_ls_number_restraints 80
_refine_ls_restrained_S_all 1.050
_refine_ls_R_factor_all 0.1318
_refine_ls_R_factor_gt 0.0910
_refine_ls_shift/su_max 0.000
_refine_ls_shift/su_mean 0.000
_refine_ls_structure_factor_coef Fsqd
_refine_ls_weighting_details 'w=1/[\s^2^(Fo^2^)+(0.1629P)^2^] where P=(Fo^2^+2Fc^2^)/3'
_refine_ls_weighting_scheme calc
_refine_ls_wR_factor_gt 0.2251
_refine_ls_wR_factor_ref 0.2609
_reflns_Friedel_coverage 0.839
_reflns_Friedel_fraction_full 0.979
_reflns_Friedel_fraction_max 0.979
_reflns_number_gt 4184
_reflns_number_total 6321
_reflns_threshold_expression 'I > 2\s(I)'
_cod_data_source_file oc0c00024_si_002.cif
_cod_data_source_block 007b-19118
_cod_original_sg_symbol_H-M 'P 21'
_cod_database_code 4517440
_shelx_shelxl_version_number 2014/7
_shelx_space_group_comment
; 
The symmetry employed for this shelxl refinement is uniquely defined 
by the following loop, which should always be used as a source of 
symmetry information in preference to the above space-group names. 
They are only intended as comments. 
;
_shelx_estimated_absorpt_t_min 0.877
_shelx_estimated_absorpt_t_max 0.993

loop_
_space_group_symop_operation_xyz
'x, y, z'
'-x, y+1/2, -z'

loop_
_atom_site_label
_atom_site_type_symbol
_atom_site_fract_x
_atom_site_fract_y
_atom_site_fract_z
_atom_site_U_iso_or_equiv
_atom_site_adp_type
_atom_site_occupancy
_atom_site_site_symmetry_order
_atom_site_calc_flag
_atom_site_refinement_flags_posn
_atom_site_refinement_flags_adp
_atom_site_refinement_flags_occupancy
_atom_site_disorder_assembly
_atom_site_disorder_group
O1 O 0.9252(4) 0.7722(7) 0.7745(4) 0.0553(15) Uani 1 1 d . . . . .
O2 O 0.7270(3) 0.5638(7) 0.5541(4) 0.0499(14) Uani 1 1 d . . . . .
H2 H 0.6928 0.6159 0.5110 0.075 Uiso 1 1 calc R U . . .
O3 O 0.9177(4) 0.5951(7) 0.4544(4) 0.0549(15) Uani 1 1 d . . . . .
O4 O 0.3850(5) 0.3193(9) 0.2576(5) 0.077(2) Uani 1 1 d . . . . .
O5 O 0.6648(4) 0.1432(7) 0.5222(4) 0.0539(14) Uani 1 1 d . . . . .
O6 O 0.3787(4) 0.2870(7) 0.5752(4) 0.0585(15) Uani 1 1 d . . . . .
O7 O 0.8331(4) 0.2539(6) 0.8250(4) 0.0551(15) Uani 1 1 d . . . . .
O8 O 0.9075(4) 0.5169(6) 0.9277(4) 0.0509(15) Uani 1 1 d . . . . .
O9 O 0.9007(4) 0.7894(7) 0.9724(4) 0.0639(17) Uani 1 1 d . . . . .
N1 N 0.5238(4) 0.2434(8) 0.5681(5) 0.0528(18) Uani 1 1 d . . . . .
H1 H 0.5773 0.2145 0.6023 0.063 Uiso 1 1 calc R U . . .
N2 N 1.0126(6) 0.6113(9) 1.0434(5) 0.073(3) Uani 1 1 d . . . . .
H2A H 1.0398 0.6883 1.0824 0.088 Uiso 1 1 calc R U . . .
H2B H 1.0352 0.5078 1.0455 0.088 Uiso 1 1 calc R U . . .
N26 N 0.5437(7) 0.2816(13) 0.2156(6) 0.087(3) Uani 1 1 d . . . . .
H26 H 0.4882 0.2899 0.1808 0.104 Uiso 1 1 calc R U . . .
C1 C 0.9020(5) 0.5907(9) 0.7746(6) 0.0483(19) Uani 1 1 d . . . . .
C2 C 0.8557(5) 0.7025(9) 0.6977(6) 0.049(2) Uani 1 1 d . . . . .
H2C H 0.7921 0.7339 0.6975 0.059 Uiso 1 1 calc R U . . .
C3 C 0.8733(5) 0.7084(9) 0.6097(6) 0.0449(18) Uani 1 1 d . . . . .
H3 H 0.9393 0.6838 0.6177 0.054 Uiso 1 1 calc R U . . .
C4 C 0.8186(5) 0.5708(9) 0.5466(6) 0.0472(19) Uani 1 1 d . . . . .
H4 H 0.8473 0.4586 0.5674 0.057 Uiso 1 1 calc R U . . .
C5 C 0.8224(5) 0.5926(10) 0.4516(6) 0.053(2) Uani 1 1 d . . . . .
H5 H 0.7971 0.7077 0.4316 0.063 Uiso 1 1 calc R U . . .
C6 C 0.7669(6) 0.4629(10) 0.3875(6) 0.051(2) Uani 1 1 d . . . . .
H6A H 0.7758 0.4857 0.3276 0.061 Uiso 1 1 calc R U . . .
H6B H 0.7020 0.4834 0.3839 0.061 Uiso 1 1 calc R U . . .
C7 C 0.7864(5) 0.2734(9) 0.4082(6) 0.0490(19) Uani 1 1 d . . . . .
H7 H 0.7947 0.2575 0.4738 0.059 Uiso 1 1 calc R U . . .
C8 C 0.7079(6) 0.1591(11) 0.3602(7) 0.058(2) Uani 1 1 d . . . . .
H8A H 0.7058 0.1584 0.2959 0.070 Uiso 1 1 calc R U . . .
H8B H 0.7215 0.0416 0.3826 0.070 Uiso 1 1 calc R U . . .
C9 C 0.6150(6) 0.2059(9) 0.3692(6) 0.051(2) Uani 1 1 d . . . . .
C10 C 0.5429(7) 0.2601(12) 0.3016(6) 0.063(2) Uani 1 1 d . . . . .
C11 C 0.4512(6) 0.2941(11) 0.3210(7) 0.063(2) Uani 1 1 d . . . . .
C12 C 0.4430(5) 0.2916(10) 0.4107(6) 0.053(2) Uani 1 1 d . . . . .
H12 H 0.3869 0.3193 0.4232 0.063 Uiso 1 1 calc R U . . .
C13 C 0.5172(5) 0.2487(9) 0.4782(6) 0.049(2) Uani 1 1 d . . . . .
C14 C 0.6043(5) 0.1929(9) 0.4571(6) 0.0470(19) Uani 1 1 d . . . . .
C15 C 0.4582(5) 0.2771(9) 0.6118(6) 0.0456(18) Uani 1 1 d . . . . .
C16 C 0.4921(5) 0.2991(10) 0.7113(6) 0.050(2) Uani 1 1 d . . . . .
C17 C 0.5785(6) 0.3457(10) 0.7453(6) 0.052(2) Uani 1 1 d . . . . .
H17 H 0.6134 0.3643 0.7036 0.063 Uiso 1 1 calc R U . . .
C18 C 0.6248(6) 0.3709(11) 0.8376(6) 0.056(2) Uani 1 1 d . . . . .
H18 H 0.5894 0.3667 0.8797 0.068 Uiso 1 1 calc R U . . .
C19 C 0.7141(6) 0.3998(10) 0.8690(6) 0.053(2) Uani 1 1 d . . . . .
H19 H 0.7361 0.4170 0.9315 0.064 Uiso 1 1 calc R U . . .
C20 C 0.7813(5) 0.4076(8) 0.8158(6) 0.047(2) Uani 1 1 d . . . . .
H20 H 0.7476 0.4200 0.7516 0.057 Uiso 1 1 calc R U . . .
C21 C 0.8479(5) 0.5563(8) 0.8403(5) 0.047(2) Uani 1 1 d . . . . .
H21 H 0.8127 0.6612 0.8458 0.056 Uiso 1 1 calc R U . . .
C22 C 0.9742(6) 0.4697(11) 0.7663(7) 0.062(2) Uani 1 1 d . . . . .
H22A H 1.0033 0.5110 0.7209 0.092 Uiso 1 1 calc R U . . .
H22B H 0.9473 0.3576 0.7488 0.092 Uiso 1 1 calc R U . . .
H22C H 1.0197 0.4607 0.8238 0.092 Uiso 1 1 calc R U . . .
C23 C 0.8551(6) 0.8917(10) 0.5722(7) 0.061(2) Uani 1 1 d . . . . .
H23A H 0.7895 0.9130 0.5546 0.092 Uiso 1 1 calc R U . . .
H23B H 0.8797 0.9043 0.5202 0.092 Uiso 1 1 calc R U . . .
H23C H 0.8846 0.9737 0.6183 0.092 Uiso 1 1 calc R U . . .
C24 C 0.9379(7) 0.6728(12) 0.3791(7) 0.065(2) Uani 1 1 d . . . . .
H24A H 0.9331 0.5880 0.3318 0.098 Uiso 1 1 calc R U . . .
H24B H 0.9999 0.7185 0.3963 0.098 Uiso 1 1 calc R U . . .
H24C H 0.8949 0.7654 0.3573 0.098 Uiso 1 1 calc R U . . .
C25 C 0.8743(6) 0.2182(11) 0.3868(7) 0.066(2) Uani 1 1 d . . . . .
H25A H 0.8714 0.2460 0.3246 0.098 Uiso 1 1 calc R U . . .
H25B H 0.8823 0.0952 0.3959 0.098 Uiso 1 1 calc R U . . .
H25C H 0.9257 0.2779 0.4263 0.098 Uiso 1 1 calc R U . . .
C27 C 0.4260(6) 0.2719(15) 0.7624(7) 0.070(3) Uani 1 1 d . . . . .
H27A H 0.3741 0.3481 0.7405 0.105 Uiso 1 1 calc R U . . .
H27B H 0.4540 0.2956 0.8255 0.105 Uiso 1 1 calc R U . . .
H27C H 0.4051 0.1535 0.7556 0.105 Uiso 1 1 calc R U . . .
C28 C 0.7842(7) 0.1112(10) 0.7794(7) 0.068(3) Uani 1 1 d . . . . .
H28A H 0.7668 0.1334 0.7151 0.102 Uiso 1 1 calc R U . . .
H28B H 0.7294 0.0926 0.8002 0.102 Uiso 1 1 calc R U . . .
H28C H 0.8227 0.0096 0.7917 0.102 Uiso 1 1 calc R U . . .
C29 C 0.9381(6) 0.6509(10) 0.9819(6) 0.055(2) Uani 1 1 d . . . . .
C30 C 0.6142(17) 0.295(4) 0.1621(17) 0.194(9) Uani 1 1 d D U . . .
H30A H 0.5865 0.3968 0.1279 0.232 Uiso 0.3333 1 calc R U P A 1
H30B H 0.5894 0.1999 0.1215 0.232 Uiso 0.3333 1 calc R U P A 1
H30E H 0.6551 0.3780 0.2011 0.232 Uiso 0.334 1 calc R U P B 3
H30F H 0.5783 0.3663 0.1128 0.232 Uiso 0.334 1 calc R U P B 3
H30C H 0.5722 0.2956 0.1016 0.232 Uiso 0.333 1 calc R U P C 2
H30D H 0.6370 0.1769 0.1699 0.232 Uiso 0.333 1 calc R U P C 2
C31 C 0.700(5) 0.381(15) 0.138(8) 0.206(19) Uani 0.333 1 d D U P D 2
H31 H 0.6860 0.4951 0.1195 0.247 Uiso 0.333 1 calc R U P D 2
C32 C 0.784(3) 0.342(8) 0.135(4) 0.115(15) Uani 0.3333 1 d D U P D 2
H32A H 0.8075 0.2317 0.1513 0.138 Uiso 0.3333 1 calc R U P D 2
H32B H 0.8204 0.4255 0.1164 0.138 Uiso 0.3333 1 calc R U P D 2
C33 C 0.706(3) 0.307(9) 0.133(4) 0.132(15) Uani 0.3333 1 d D U P D 1
H33 H 0.7221 0.2017 0.1120 0.158 Uiso 0.3333 1 calc R U P D 1
C34 C 0.775(4) 0.447(15) 0.131(7) 0.21(3) Uani 0.333 1 d D U P D 1
H34A H 0.7658 0.5584 0.1503 0.256 Uiso 0.333 1 calc R U P D 1
H34B H 0.8265 0.4218 0.1097 0.256 Uiso 0.333 1 calc R U P D 1
C35 C 0.685(6) 0.223(14) 0.113(7) 0.20(2) Uani 0.334 1 d D U P D 3
H35 H 0.6476 0.2261 0.0530 0.245 Uiso 0.334 1 calc R U P D 3
C36 C 0.756(4) 0.164(10) 0.098(5) 0.19(3) Uani 0.334 1 d D U P D 3
H36A H 0.8082 0.1458 0.1465 0.226 Uiso 0.334 1 calc R U P D 3
H36B H 0.7584 0.1385 0.0390 0.226 Uiso 0.334 1 calc R U P D 3

loop_
_atom_site_aniso_label
_atom_site_aniso_U_11
_atom_site_aniso_U_22
_atom_site_aniso_U_33
_atom_site_aniso_U_23
_atom_site_aniso_U_13
_atom_site_aniso_U_12
O1 0.059(3) 0.028(3) 0.072(4) 0.003(3) 0.003(3) -0.007(2)
O2 0.048(3) 0.032(3) 0.068(4) 0.002(2) 0.011(3) -0.001(2)
O3 0.049(3) 0.040(3) 0.079(4) 0.013(3) 0.021(3) 0.002(2)
O4 0.068(4) 0.065(4) 0.083(5) 0.009(4) -0.007(4) 0.012(3)
O5 0.059(3) 0.036(3) 0.064(4) 0.003(3) 0.011(3) 0.004(2)
O6 0.051(3) 0.039(3) 0.081(4) -0.008(3) 0.009(3) -0.003(3)
O7 0.062(3) 0.016(2) 0.073(4) -0.003(2) -0.009(3) 0.005(2)
O8 0.052(3) 0.023(2) 0.068(4) -0.004(2) -0.003(3) -0.001(2)
O9 0.061(3) 0.028(3) 0.092(4) -0.014(3) 0.000(3) 0.001(3)
N1 0.048(4) 0.040(4) 0.064(5) -0.005(3) 0.004(3) 0.003(3)
N2 0.087(6) 0.026(3) 0.083(6) -0.011(3) -0.021(5) 0.005(3)
N26 0.092(6) 0.080(6) 0.078(6) 0.024(5) 0.004(5) 0.009(5)
C1 0.048(4) 0.021(3) 0.072(5) 0.004(3) 0.008(4) -0.003(3)
C2 0.041(4) 0.029(4) 0.073(6) 0.003(4) 0.008(4) 0.004(3)
C3 0.042(4) 0.029(4) 0.061(5) 0.008(3) 0.009(3) 0.000(3)
C4 0.048(4) 0.027(4) 0.061(5) 0.008(3) 0.005(4) 0.006(3)
C5 0.051(5) 0.029(4) 0.074(6) 0.008(4) 0.008(4) 0.007(3)
C6 0.062(5) 0.030(4) 0.059(5) 0.004(4) 0.014(4) 0.003(4)
C7 0.059(5) 0.025(3) 0.063(5) 0.009(4) 0.017(4) 0.006(3)
C8 0.064(5) 0.039(4) 0.070(6) 0.001(4) 0.016(4) 0.003(4)
C9 0.058(5) 0.025(4) 0.065(6) -0.001(3) 0.008(4) -0.007(3)
C10 0.074(6) 0.045(5) 0.063(6) 0.016(4) 0.004(4) -0.002(4)
C11 0.067(5) 0.030(4) 0.084(7) 0.001(4) 0.006(5) -0.006(4)
C12 0.052(4) 0.035(4) 0.069(6) -0.007(4) 0.012(4) 0.000(4)
C13 0.046(4) 0.024(4) 0.074(6) 0.002(3) 0.010(4) -0.001(3)
C14 0.046(4) 0.028(4) 0.061(5) -0.003(3) 0.003(4) -0.003(3)
C15 0.037(4) 0.023(3) 0.073(5) -0.004(4) 0.008(4) -0.002(3)
C16 0.051(4) 0.032(4) 0.066(5) -0.004(4) 0.011(4) -0.003(3)
C17 0.058(5) 0.035(4) 0.060(5) 0.003(4) 0.009(4) -0.007(3)
C18 0.057(5) 0.045(5) 0.065(6) -0.004(4) 0.014(4) -0.009(4)
C19 0.058(5) 0.034(4) 0.064(5) 0.001(4) 0.011(4) -0.006(4)
C20 0.050(4) 0.015(3) 0.067(5) -0.002(3) -0.004(4) -0.002(3)
C21 0.052(4) 0.017(3) 0.062(5) -0.001(3) -0.003(4) 0.000(3)
C22 0.060(5) 0.037(4) 0.085(7) 0.010(4) 0.013(5) 0.012(4)
C23 0.064(5) 0.033(4) 0.083(7) 0.010(4) 0.012(5) -0.011(4)
C24 0.068(6) 0.044(5) 0.088(7) 0.012(5) 0.025(5) 0.002(4)
C25 0.069(6) 0.040(5) 0.092(7) 0.007(4) 0.028(5) 0.009(4)
C27 0.054(5) 0.071(6) 0.082(6) -0.015(6) 0.013(5) -0.011(5)
C28 0.072(6) 0.027(4) 0.088(7) -0.015(4) -0.010(5) -0.009(4)
C29 0.052(5) 0.034(4) 0.072(6) -0.016(4) 0.003(4) -0.008(4)
C30 0.219(17) 0.184(19) 0.197(18) 0.006(17) 0.087(13) 0.036(15)
C31 0.206(19) 0.206(19) 0.205(19) 0.000(3) 0.054(6) 0.000(3)
C32 0.116(15) 0.115(16) 0.114(15) -0.001(6) 0.028(7) 0.001(6)
C33 0.19(2) 0.15(4) 0.06(2) 0.02(3) 0.040(18) 0.04(2)
C34 0.21(3) 0.21(3) 0.21(3) 0.000(6) 0.055(10) 0.001(6)
C35 0.24(3) 0.21(5) 0.19(4) 0.02(4) 0.10(3) 0.06(3)
C36 0.23(4) 0.17(6) 0.19(5) -0.01(5) 0.09(4) 0.03(4)

loop_
_atom_type_symbol
_atom_type_description
_atom_type_scat_dispersion_real
_atom_type_scat_dispersion_imag
_atom_type_scat_source
C C 0.0181 0.0091 'International Tables Vol C Tables 4.2.6.8 and 6.1.1.4'
H H 0.0000 0.0000 'International Tables Vol C Tables 4.2.6.8 and 6.1.1.4'
N N 0.0311 0.0180 'International Tables Vol C Tables 4.2.6.8 and 6.1.1.4'
O O 0.0492 0.0322 'International Tables Vol C Tables 4.2.6.8 and 6.1.1.4'

loop_
_geom_angle_atom_site_label_1
_geom_angle_atom_site_label_2
_geom_angle_atom_site_label_3
_geom_angle
_geom_angle_site_symmetry_1
_geom_angle_site_symmetry_3
_geom_angle_publ_flag
C1 O1 C2 61.2(5) . . ?
C4 O2 H2 109.5 . . ?
C24 O3 C5 114.5(6) . . ?
C28 O7 C20 114.2(6) . . ?
C29 O8 C21 116.4(6) . . ?
C15 N1 C13 128.8(7) . . ?
C15 N1 H1 115.6 . . ?
C13 N1 H1 115.6 . . ?
C29 N2 H2A 120.0 . . ?
C29 N2 H2B 120.0 . . ?
H2A N2 H2B 120.0 . . ?
C10 N26 C30 137.5(13) . . ?
C10 N26 H26 111.2 . . ?
C30 N26 H26 111.2 . . ?
O1 C1 C22 115.9(7) . . ?
O1 C1 C21 110.6(6) . . ?
C22 C1 C21 119.7(7) . . ?
O1 C1 C2 59.7(5) . . ?
C22 C1 C2 120.8(8) . . ?
C21 C1 C2 114.8(7) . . ?
C3 C2 O1 118.3(6) . . ?
C3 C2 C1 126.8(7) . . ?
O1 C2 C1 59.1(5) . . ?
C3 C2 H2C 113.7 . . ?
O1 C2 H2C 113.7 . . ?
C1 C2 H2C 113.7 . . ?
C2 C3 C4 111.7(6) . . ?
C2 C3 C23 108.8(7) . . ?
C4 C3 C23 113.4(7) . . ?
C2 C3 H3 107.6 . . ?
C4 C3 H3 107.6 . . ?
C23 C3 H3 107.6 . . ?
O2 C4 C5 111.8(6) . . ?
O2 C4 C3 110.6(6) . . ?
C5 C4 C3 113.0(7) . . ?
O2 C4 H4 107.0 . . ?
C5 C4 H4 107.0 . . ?
C3 C4 H4 107.0 . . ?
O3 C5 C4 105.5(6) . . ?
O3 C5 C6 114.4(7) . . ?
C4 C5 C6 114.2(7) . . ?
O3 C5 H5 107.4 . . ?
C4 C5 H5 107.4 . . ?
C6 C5 H5 107.4 . . ?
C5 C6 C7 118.0(7) . . ?
C5 C6 H6A 107.8 . . ?
C7 C6 H6A 107.8 . . ?
C5 C6 H6B 107.8 . . ?
C7 C6 H6B 107.8 . . ?
H6A C6 H6B 107.1 . . ?
C25 C7 C8 110.4(7) . . ?
C25 C7 C6 111.3(7) . . ?
C8 C7 C6 112.6(7) . . ?
C25 C7 H7 107.5 . . ?
C8 C7 H7 107.5 . . ?
C6 C7 H7 107.5 . . ?
C9 C8 C7 116.6(7) . . ?
C9 C8 H8A 108.1 . . ?
C7 C8 H8A 108.1 . . ?
C9 C8 H8B 108.1 . . ?
C7 C8 H8B 108.1 . . ?
H8A C8 H8B 107.3 . . ?
C10 C9 C14 119.1(8) . . ?
C10 C9 C8 126.2(9) . . ?
C14 C9 C8 114.8(7) . . ?
N26 C10 C9 125.6(10) . . ?
N26 C10 C11 114.6(8) . . ?
C9 C10 C11 119.7(9) . . ?
O4 C11 C12 121.3(9) . . ?
O4 C11 C10 118.3(9) . . ?
C12 C11 C10 120.3(8) . . ?
C13 C12 C11 119.0(8) . . ?
C13 C12 H12 120.5 . . ?
C11 C12 H12 120.5 . . ?
C12 C13 N1 127.8(8) . . ?
C12 C13 C14 120.2(8) . . ?
N1 C13 C14 112.0(7) . . ?
O5 C14 C9 123.9(8) . . ?
O5 C14 C13 115.1(8) . . ?
C9 C14 C13 121.0(7) . . ?
O6 C15 N1 123.7(8) . . ?
O6 C15 C16 120.9(7) . . ?
N1 C15 C16 115.4(6) . . ?
C17 C16 C27 125.3(8) . . ?
C17 C16 C15 118.5(8) . . ?
C27 C16 C15 116.2(7) . . ?
C16 C17 C18 127.6(9) . . ?
C16 C17 H17 116.2 . . ?
C18 C17 H17 116.2 . . ?
C19 C18 C17 125.1(9) . . ?
C19 C18 H18 117.4 . . ?
C17 C18 H18 117.4 . . ?
C18 C19 C20 126.2(9) . . ?
C18 C19 H19 116.9 . . ?
C20 C19 H19 116.9 . . ?
O7 C20 C19 110.8(6) . . ?
O7 C20 C21 107.9(6) . . ?
C19 C20 C21 113.9(7) . . ?
O7 C20 H20 108.0 . . ?
C19 C20 H20 108.0 . . ?
C21 C20 H20 108.0 . . ?
O8 C21 C1 110.7(6) . . ?
O8 C21 C20 106.4(6) . . ?
C1 C21 C20 114.6(7) . . ?
O8 C21 H21 108.3 . . ?
C1 C21 H21 108.3 . . ?
C20 C21 H21 108.3 . . ?
C1 C22 H22A 109.5 . . ?
C1 C22 H22B 109.5 . . ?
H22A C22 H22B 109.5 . . ?
C1 C22 H22C 109.5 . . ?
H22A C22 H22C 109.5 . . ?
H22B C22 H22C 109.5 . . ?
C3 C23 H23A 109.5 . . ?
C3 C23 H23B 109.5 . . ?
H23A C23 H23B 109.5 . . ?
C3 C23 H23C 109.5 . . ?
H23A C23 H23C 109.5 . . ?
H23B C23 H23C 109.5 . . ?
O3 C24 H24A 109.5 . . ?
O3 C24 H24B 109.5 . . ?
H24A C24 H24B 109.5 . . ?
O3 C24 H24C 109.5 . . ?
H24A C24 H24C 109.5 . . ?
H24B C24 H24C 109.5 . . ?
C7 C25 H25A 109.5 . . ?
C7 C25 H25B 109.5 . . ?
H25A C25 H25B 109.5 . . ?
C7 C25 H25C 109.5 . . ?
H25A C25 H25C 109.5 . . ?
H25B C25 H25C 109.5 . . ?
C16 C27 H27A 109.5 . . ?
C16 C27 H27B 109.5 . . ?
H27A C27 H27B 109.5 . . ?
C16 C27 H27C 109.5 . . ?
H27A C27 H27C 109.5 . . ?
H27B C27 H27C 109.5 . . ?
O7 C28 H28A 109.5 . . ?
O7 C28 H28B 109.5 . . ?
H28A C28 H28B 109.5 . . ?
O7 C28 H28C 109.5 . . ?
H28A C28 H28C 109.5 . . ?
H28B C28 H28C 109.5 . . ?
O9 C29 N2 125.9(7) . . ?
O9 C29 O8 123.0(7) . . ?
N2 C29 O8 111.1(7) . . ?
N26 C30 C33 164(3) . . ?
N26 C30 C35 155(5) . . ?
N26 C30 C31 153(5) . . ?
N26 C30 H30A 94.9 . . ?
C33 C30 H30A 94.9 . . ?
N26 C30 H30B 94.9 . . ?
C33 C30 H30B 94.9 . . ?
H30A C30 H30B 103.2 . . ?
N26 C30 H30E 97.7 . . ?
C35 C30 H30E 97.7 . . ?
N26 C30 H30F 97.7 . . ?
C35 C30 H30F 97.7 . . ?
H30E C30 H30F 103.7 . . ?
N26 C30 H30C 98.2 . . ?
C31 C30 H30C 98.2 . . ?
N26 C30 H30D 98.2 . . ?
C31 C30 H30D 98.2 . . ?
H30C C30 H30D 103.7 . . ?
C32 C31 C30 140(9) . . ?
C32 C31 H31 110.0 . . ?
C30 C31 H31 110.0 . . ?
C31 C32 H32A 120.0 . . ?
C31 C32 H32B 120.0 . . ?
H32A C32 H32B 120.0 . . ?
C34 C33 C30 136(6) . . ?
C34 C33 H33 112.1 . . ?
C30 C33 H33 112.1 . . ?
C33 C34 H34A 120.0 . . ?
C33 C34 H34B 120.0 . . ?
H34A C34 H34B 120.0 . . ?
C36 C35 C30 162(10) . . ?
C36 C35 H35 99.2 . . ?
C30 C35 H35 99.2 . . ?
C35 C36 H36A 120.0 . . ?
C35 C36 H36B 120.0 . . ?
H36A C36 H36B 120.0 . . ?

loop_
_geom_bond_atom_site_label_1
_geom_bond_atom_site_label_2
_geom_bond_distance
_geom_bond_site_symmetry_2
_geom_bond_publ_flag
O1 C1 1.470(9) . ?
O1 C2 1.479(9) . ?
O2 C4 1.432(10) . ?
O2 H2 0.8400 . ?
O3 C24 1.421(11) . ?
O3 C5 1.443(10) . ?
O4 C11 1.228(11) . ?
O5 C14 1.241(9) . ?
O6 C15 1.200(8) . ?
O7 C28 1.429(9) . ?
O7 C20 1.430(8) . ?
O8 C29 1.353(9) . ?
O8 C21 1.456(9) . ?
O9 C29 1.220(10) . ?
N1 C15 1.371(11) . ?
N1 C13 1.373(11) . ?
N1 H1 0.8800 . ?
N2 C29 1.317(11) . ?
N2 H2A 0.8800 . ?
N2 H2B 0.8800 . ?
N26 C10 1.349(13) . ?
N26 C30 1.52(2) . ?
N26 H26 0.8800 . ?
C1 C22 1.485(12) . ?
C1 C21 1.492(13) . ?
C1 C2 1.501(11) . ?
C2 C3 1.459(12) . ?
C2 H2C 1.0000 . ?
C3 C4 1.550(11) . ?
C3 C23 1.552(11) . ?
C3 H3 1.0000 . ?
C4 C5 1.498(13) . ?
C4 H4 1.0000 . ?
C5 C6 1.519(12) . ?
C5 H5 1.0000 . ?
C6 C7 1.536(10) . ?
C6 H6A 0.9900 . ?
C6 H6B 0.9900 . ?
C7 C25 1.525(12) . ?
C7 C8 1.527(12) . ?
C7 H7 1.0000 . ?
C8 C9 1.504(13) . ?
C8 H8A 0.9900 . ?
C8 H8B 0.9900 . ?
C9 C10 1.376(12) . ?
C9 C14 1.418(12) . ?
C10 C11 1.527(14) . ?
C11 C12 1.430(13) . ?
C12 C13 1.370(11) . ?
C12 H12 0.9500 . ?
C13 C14 1.512(12) . ?
C15 C16 1.506(12) . ?
C16 C17 1.336(11) . ?
C16 C27 1.451(13) . ?
C17 C18 1.436(13) . ?
C17 H17 0.9500 . ?
C18 C19 1.340(12) . ?
C18 H18 0.9500 . ?
C19 C20 1.475(13) . ?
C19 H19 0.9500 . ?
C20 C21 1.530(10) . ?
C20 H20 1.0000 . ?
C21 H21 1.0000 . ?
C22 H22A 0.9800 . ?
C22 H22B 0.9800 . ?
C22 H22C 0.9800 . ?
C23 H23A 0.9800 . ?
C23 H23B 0.9800 . ?
C23 H23C 0.9800 . ?
C24 H24A 0.9800 . ?
C24 H24B 0.9800 . ?
C24 H24C 0.9800 . ?
C25 H25A 0.9800 . ?
C25 H25B 0.9800 . ?
C25 H25C 0.9800 . ?
C27 H27A 0.9800 . ?
C27 H27B 0.9800 . ?
C27 H27C 0.9800 . ?
C28 H28A 0.9800 . ?
C28 H28B 0.9800 . ?
C28 H28C 0.9800 . ?
C30 C33 1.58(2) . ?
C30 C35 1.58(2) . ?
C30 C31 1.59(2) . ?
C30 H30A 0.9900 . ?
C30 H30B 0.9900 . ?
C30 H30E 0.9900 . ?
C30 H30F 0.9900 . ?
C30 H30C 0.9900 . ?
C30 H30D 0.9900 . ?
C31 C32 1.33(9) . ?
C31 H31 0.9500 . ?
C32 H32A 0.9500 . ?
C32 H32B 0.9500 . ?
C33 C34 1.52(8) . ?
C33 H33 0.9500 . ?
C34 H34A 0.9500 . ?
C34 H34B 0.9500 . ?
C35 C36 1.26(3) . ?
C35 H35 0.9500 . ?
C36 H36A 0.9500 . ?
C36 H36B 0.9500 . ?

loop_
_geom_hbond_atom_site_label_D
_geom_hbond_atom_site_label_H
_geom_hbond_atom_site_label_A
_geom_hbond_distance_DH
_geom_hbond_distance_HA
_geom_hbond_distance_DA
_geom_hbond_angle_DHA
_geom_hbond_site_symmetry_A
O2 H2 O6 0.84 2.01 2.832(8) 167.0 2_656
N2 H2A O7 0.88 2.15 2.909(9) 143.7 2_757
N2 H2B O9 0.88 2.03 2.894(10) 166.8 2_747

loop_
_geom_torsion_atom_site_label_1
_geom_torsion_atom_site_label_2
_geom_torsion_atom_site_label_3
_geom_torsion_atom_site_label_4
_geom_torsion
_geom_torsion_site_symmetry_1
_geom_torsion_site_symmetry_2
_geom_torsion_site_symmetry_3
_geom_torsion_site_symmetry_4
_geom_torsion_publ_flag
C2 O1 C1 C22 112.1(9) . . . . ?
C2 O1 C1 C21 -107.4(7) . . . . ?
C1 O1 C2 C3 -118.1(8) . . . . ?
O1 C1 C2 C3 104.1(8) . . . . ?
C22 C1 C2 C3 0.1(12) . . . . ?
C21 C1 C2 C3 -155.7(7) . . . . ?
C22 C1 C2 O1 -103.9(8) . . . . ?
C21 C1 C2 O1 100.3(7) . . . . ?
O1 C2 C3 C4 156.2(6) . . . . ?
C1 C2 C3 C4 85.1(9) . . . . ?
O1 C2 C3 C23 -77.9(8) . . . . ?
C1 C2 C3 C23 -149.0(7) . . . . ?
C2 C3 C4 O2 43.8(8) . . . . ?
C23 C3 C4 O2 -79.5(8) . . . . ?
C2 C3 C4 C5 169.9(6) . . . . ?
C23 C3 C4 C5 46.6(9) . . . . ?
C24 O3 C5 C4 -158.8(7) . . . . ?
C24 O3 C5 C6 74.7(9) . . . . ?
O2 C4 C5 O3 -179.2(6) . . . . ?
C3 C4 C5 O3 55.3(8) . . . . ?
O2 C4 C5 C6 -52.7(8) . . . . ?
C3 C4 C5 C6 -178.2(6) . . . . ?
O3 C5 C6 C7 66.2(10) . . . . ?
C4 C5 C6 C7 -55.6(10) . . . . ?
C5 C6 C7 C25 -75.4(10) . . . . ?
C5 C6 C7 C8 160.1(8) . . . . ?
C25 C7 C8 C9 -175.5(7) . . . . ?
C6 C7 C8 C9 -50.5(10) . . . . ?
C7 C8 C9 C10 114.2(10) . . . . ?
C7 C8 C9 C14 -65.0(10) . . . . ?
C30 N26 C10 C9 -15(3) . . . . ?
C30 N26 C10 C11 167(2) . . . . ?
C14 C9 C10 N26 178.7(9) . . . . ?
C8 C9 C10 N26 -0.5(14) . . . . ?
C14 C9 C10 C11 -3.9(12) . . . . ?
C8 C9 C10 C11 176.9(8) . . . . ?
N26 C10 C11 O4 7.6(12) . . . . ?
C9 C10 C11 O4 -170.1(8) . . . . ?
N26 C10 C11 C12 -174.1(8) . . . . ?
C9 C10 C11 C12 8.2(12) . . . . ?
O4 C11 C12 C13 174.5(8) . . . . ?
C10 C11 C12 C13 -3.7(12) . . . . ?
C11 C12 C13 N1 178.1(7) . . . . ?
C11 C12 C13 C14 -4.3(11) . . . . ?
C15 N1 C13 C12 0.9(13) . . . . ?
C15 N1 C13 C14 -176.8(7) . . . . ?
C10 C9 C14 O5 179.0(8) . . . . ?
C8 C9 C14 O5 -1.7(10) . . . . ?
C10 C9 C14 C13 -4.1(11) . . . . ?
C8 C9 C14 C13 175.2(6) . . . . ?
C12 C13 C14 O5 -174.2(7) . . . . ?
N1 C13 C14 O5 3.8(9) . . . . ?
C12 C13 C14 C9 8.7(10) . . . . ?
N1 C13 C14 C9 -173.4(7) . . . . ?
C13 N1 C15 O6 14.4(12) . . . . ?
C13 N1 C15 C16 -166.5(7) . . . . ?
O6 C15 C16 C17 -157.1(8) . . . . ?
N1 C15 C16 C17 23.7(10) . . . . ?
O6 C15 C16 C27 21.2(11) . . . . ?
N1 C15 C16 C27 -157.9(8) . . . . ?
C27 C16 C17 C18 3.0(14) . . . . ?
C15 C16 C17 C18 -178.9(8) . . . . ?
C16 C17 C18 C19 172.4(9) . . . . ?
C17 C18 C19 C20 -1.4(14) . . . . ?
C28 O7 C20 C19 73.0(10) . . . . ?
C28 O7 C20 C21 -161.7(8) . . . . ?
C18 C19 C20 O7 -102.7(9) . . . . ?
C18 C19 C20 C21 135.5(8) . . . . ?
C29 O8 C21 C1 87.5(8) . . . . ?
C29 O8 C21 C20 -147.3(7) . . . . ?
O1 C1 C21 O8 -89.4(7) . . . . ?
C22 C1 C21 O8 49.4(9) . . . . ?
C2 C1 C21 O8 -154.5(6) . . . . ?
O1 C1 C21 C20 150.3(6) . . . . ?
C22 C1 C21 C20 -70.9(9) . . . . ?
C2 C1 C21 C20 85.1(8) . . . . ?
O7 C20 C21 O8 -52.6(9) . . . . ?
C19 C20 C21 O8 70.8(8) . . . . ?
O7 C20 C21 C1 70.1(8) . . . . ?
C19 C20 C21 C1 -166.5(7) . . . . ?
C21 O8 C29 O9 20.7(13) . . . . ?
C21 O8 C29 N2 -158.4(8) . . . . ?
C10 N26 C30 C33 -5(14) . . . . ?
C10 N26 C30 C35 80(11) . . . . ?
C10 N26 C30 C31 -59(11) . . . . ?
N26 C30 C31 C32 119(13) . . . . ?
N26 C30 C33 C34 -79(15) . . . . ?
N26 C30 C35 C36 -81(37) . . . . ?
